data_4317753
loop_
_publ_author_name
'Patricia G\'omez-Saiz'
'Javier Garc\'ia-Tojal'
'Miguel A. Maestro'
'Francisco J. Arnaiz'
'Te\'ofilo Rojo'

_publ_section_title
;
 Evidence of Desulfurization in the Oxidative Cyclization of
 Thiosemicarbazones. Conversion to 1,3,4-Oxadiazole Derivatives
;
_journal_name_full 'Inorganic Chemistry'
_journal_page_first 1345
_journal_page_last 1347
_journal_paper_doi 10.1021/ic015625s
_journal_volume 41
_journal_year 2002
_chemical_formula_moiety 'C16 H18 Cu2 N10 O6 S2'
_chemical_formula_sum 'C16 H18 Cu2 N10 O6 S2'
_chemical_formula_weight 637.60
_chemical_name_systematic
; 
 ? 
;
_space_group_IT_number 2
_symmetry_cell_setting triclinic
_symmetry_space_group_name_Hall '-P 1'
_symmetry_space_group_name_H-M 'P -1'
_atom_sites_solution_hydrogens geom
_atom_sites_solution_primary direct
_atom_sites_solution_secondary difmap
_audit_creation_method SHELXL-97
_cell_angle_alpha 72.734(1)
_cell_angle_beta 86.646(1)
_cell_angle_gamma 70.362(1)
_cell_formula_units_Z 1
_cell_length_a 7.5259(5)
_cell_length_b 8.7096(6)
_cell_length_c 9.9215(6)
_cell_measurement_temperature 298(2)
_cell_volume 584.29(7)
_computing_cell_refinement 'Bruker SAINT'
_computing_data_collection 'Bruker SMART'
_computing_data_reduction 'Bruker SHELXTL'
_computing_molecular_graphics 'Bruker SHELXTL'
_computing_publication_material 'Bruker SHELXTL'
_computing_structure_refinement 'SHELXL-97 (Sheldrick, 1997)'
_computing_structure_solution 'SHELXS-97 (Sheldrick, 1990)'
_diffrn_ambient_temperature 298(2)
_diffrn_measured_fraction_theta_full 0.972
_diffrn_measured_fraction_theta_max 0.972
_diffrn_measurement_device_type 'CCD area detector'
_diffrn_measurement_method 'phi and omega scans'
_diffrn_radiation_monochromator graphite
_diffrn_radiation_source 'fine-focus sealed tube'
_diffrn_radiation_type MoK\a
_diffrn_radiation_wavelength 0.71073
_diffrn_reflns_av_R_equivalents 0.0204
_diffrn_reflns_av_sigmaI/netI 0.0179
_diffrn_reflns_limit_h_max 10
_diffrn_reflns_limit_h_min -9
_diffrn_reflns_limit_k_max 11
_diffrn_reflns_limit_k_min -7
_diffrn_reflns_limit_l_max 13
_diffrn_reflns_limit_l_min -13
_diffrn_reflns_number 4140
_diffrn_reflns_theta_full 28.29
_diffrn_reflns_theta_max 28.29
_diffrn_reflns_theta_min 2.15
_diffrn_standards_decay_% 0.5
_exptl_absorpt_coefficient_mu 2.056
_exptl_absorpt_correction_T_max 0.4581
_exptl_absorpt_correction_T_min 0.4263
_exptl_absorpt_correction_type Semi-empirical
_exptl_absorpt_process_details Sadabs
_exptl_crystal_colour Green
_exptl_crystal_density_diffrn 1.812
_exptl_crystal_density_method 'not measured'
_exptl_crystal_description Block
_exptl_crystal_F_000 322
_exptl_crystal_size_max 0.50
_exptl_crystal_size_mid 0.50
_exptl_crystal_size_min 0.45
_refine_diff_density_max 0.374
_refine_diff_density_min -0.832
_refine_diff_density_rms 0.104
_refine_ls_extinction_method none
_refine_ls_goodness_of_fit_ref 1.044
_refine_ls_hydrogen_treatment mixed
_refine_ls_matrix_type full
_refine_ls_number_parameters 199
_refine_ls_number_reflns 2820
_refine_ls_number_restraints 0
_refine_ls_restrained_S_all 1.044
_refine_ls_R_factor_all 0.0376
_refine_ls_R_factor_gt 0.0350
_refine_ls_shift/su_max 0.000
_refine_ls_shift/su_mean 0.000
_refine_ls_structure_factor_coef Fsqd
_refine_ls_weighting_details 'calc w=1/[\s^2^(Fo^2^)+(0.0727P)^2^+0.1717P] where P=(Fo^2^+2Fc^2^)/3'
_refine_ls_weighting_scheme calc
_refine_ls_wR_factor_gt 0.0982
_refine_ls_wR_factor_ref 0.1008
_reflns_number_gt 2612
_reflns_number_total 2820
_reflns_threshold_expression >2sigma(I)
_cod_data_source_file ic015625s_1.cif
_cod_data_source_block comp1
_cod_depositor_comments
;
The following automatic conversions were performed:

'_symmetry_cell_setting' value 'Triclinic' changed to 'triclinic'
according to the built-in table from CIF Core dictionary named
'cif_core.dic' version 2.4.1 from 2010-06-29.

Automatic conversion script
Id: cif_fix_values 1646 2011-03-28 12:23:43Z adriana 
;
_cod_database_code 4317753

loop_
_symmetry_equiv_pos_as_xyz
'x, y, z'
'-x, -y, -z'

loop_
_atom_site_label
_atom_site_type_symbol
_atom_site_fract_x
_atom_site_fract_y
_atom_site_fract_z
_atom_site_U_iso_or_equiv
_atom_site_adp_type
_atom_site_occupancy
_atom_site_symmetry_multiplicity
_atom_site_calc_flag
_atom_site_refinement_flags
_atom_site_disorder_assembly
_atom_site_disorder_group
Cu1 Cu 0.52076(3) 0.14906(3) 0.07436(3) 0.03305(11) Uani 1 1 d . . .
S1 S 0.73261(7) 0.01457(7) -0.06122(6) 0.03610(14) Uani 1 1 d . . .
O1 O 0.6205(3) -0.0171(2) 0.26207(19) 0.0460(4) Uani 1 1 d . . .
O2 O 0.8222(3) 0.1167(2) 0.2430(2) 0.0513(4) Uani 1 1 d . . .
O3 O 0.8394(3) -0.0992(3) 0.4238(2) 0.0644(6) Uani 1 1 d . . .
N1 N 0.3272(3) 0.3245(2) 0.1516(2) 0.0336(4) Uani 1 1 d . . .
N2 N 0.4457(2) 0.3375(2) -0.10188(19) 0.0300(3) Uani 1 1 d . . .
N3 N 0.5203(3) 0.3313(2) -0.22895(19) 0.0342(4) Uani 1 1 d . . .
N4 N 0.7439(3) 0.1592(3) -0.3343(2) 0.0426(4) Uani 1 1 d . . .
H3A H 0.835(6) 0.071(5) -0.323(4) 0.069(11) Uiso 1 1 d . . .
N5 N 0.7640(3) 0.0005(2) 0.31083(19) 0.0375(4) Uani 1 1 d . . .
C1 C 0.2652(4) 0.3076(3) 0.2814(3) 0.0454(5) Uani 1 1 d . . .
H1 H 0.321(4) 0.212(4) 0.347(3) 0.045(8) Uiso 1 1 d . . .
C2 C 0.1236(4) 0.4379(4) 0.3160(3) 0.0514(6) Uani 1 1 d . . .
H2 H 0.093(5) 0.421(4) 0.412(4) 0.064(10) Uiso 1 1 d . . .
C3 C 0.0451(4) 0.5901(3) 0.2132(3) 0.0486(6) Uani 1 1 d . . .
H3B H -0.047(5) 0.689(5) 0.230(4) 0.063(10) Uiso 1 1 d . . .
C4 C 0.1095(3) 0.6097(3) 0.0772(3) 0.0397(5) Uani 1 1 d . . .
H4 H 0.065(4) 0.714(4) 0.010(3) 0.049(8) Uiso 1 1 d . . .
C5 C 0.2490(3) 0.4731(3) 0.0491(2) 0.0319(4) Uani 1 1 d . . .
C6 C 0.3206(3) 0.4764(3) -0.0905(2) 0.0327(4) Uani 1 1 d . . .
H6 H 0.282(5) 0.574(5) -0.169(4) 0.056(9) Uiso 1 1 d . . .
C7 C 0.6561(3) 0.1826(3) -0.2186(2) 0.0334(4) Uani 1 1 d . . .
C8 C 0.6936(5) 0.2832(4) -0.4733(3) 0.0545(6) Uani 1 1 d . . .
H8A H 0.785(5) 0.237(5) -0.538(4) 0.066(10) Uiso 1 1 d . . .
H8B H 0.580(6) 0.298(5) -0.494(4) 0.069(11) Uiso 1 1 d . . .
H8C H 0.707(6) 0.408(5) -0.485(4) 0.077(12) Uiso 1 1 d . . .

loop_
_atom_site_aniso_label
_atom_site_aniso_U_11
_atom_site_aniso_U_22
_atom_site_aniso_U_33
_atom_site_aniso_U_23
_atom_site_aniso_U_13
_atom_site_aniso_U_12
Cu1 0.03237(17) 0.02371(15) 0.03355(17) -0.00383(10) -0.00032(10) -0.00110(11)
S1 0.0289(3) 0.0275(3) 0.0424(3) -0.0072(2) 0.00072(19) 0.00002(19)
O1 0.0429(9) 0.0410(9) 0.0432(9) 0.0038(7) -0.0062(7) -0.0131(7)
O2 0.0642(11) 0.0472(10) 0.0460(9) -0.0094(8) 0.0060(8) -0.0273(9)
O3 0.0561(12) 0.0700(14) 0.0421(10) 0.0099(9) -0.0140(8) -0.0101(10)
N1 0.0338(9) 0.0264(8) 0.0367(9) -0.0094(7) 0.0028(7) -0.0052(7)
N2 0.0281(8) 0.0254(8) 0.0332(8) -0.0074(6) 0.0007(6) -0.0057(6)
N3 0.0349(9) 0.0294(8) 0.0331(8) -0.0063(7) 0.0033(7) -0.0068(7)
N4 0.0399(10) 0.0419(11) 0.0416(10) -0.0148(8) 0.0082(8) -0.0069(9)
N5 0.0371(9) 0.0326(9) 0.0334(9) -0.0070(7) 0.0014(7) -0.0021(7)
C1 0.0514(14) 0.0382(12) 0.0429(12) -0.0114(10) 0.0078(10) -0.0121(11)
C2 0.0566(15) 0.0539(15) 0.0487(14) -0.0255(12) 0.0176(11) -0.0182(12)
C3 0.0430(13) 0.0425(13) 0.0661(16) -0.0303(12) 0.0119(11) -0.0106(10)
C4 0.0348(11) 0.0298(10) 0.0532(13) -0.0168(9) 0.0014(9) -0.0049(8)
C5 0.0282(9) 0.0250(9) 0.0415(11) -0.0105(8) -0.0012(7) -0.0066(7)
C6 0.0313(9) 0.0223(9) 0.0385(10) -0.0049(7) -0.0010(7) -0.0045(7)
C7 0.0274(9) 0.0315(10) 0.0402(10) -0.0105(8) 0.0021(7) -0.0087(8)
C8 0.0579(17) 0.0611(17) 0.0372(12) -0.0154(12) 0.0052(11) -0.0106(13)

loop_
_atom_type_symbol
_atom_type_description
_atom_type_scat_dispersion_real
_atom_type_scat_dispersion_imag
_atom_type_scat_source
C C 0.0033 0.0016 'International Tables Vol C Tables 4.2.6.8 and 6.1.1.4'
H H 0.0000 0.0000 'International Tables Vol C Tables 4.2.6.8 and 6.1.1.4'
N N 0.0061 0.0033 'International Tables Vol C Tables 4.2.6.8 and 6.1.1.4'
O O 0.0106 0.0060 'International Tables Vol C Tables 4.2.6.8 and 6.1.1.4'
S S 0.1246 0.1234 'International Tables Vol C Tables 4.2.6.8 and 6.1.1.4'
Cu Cu 0.3201 1.2651 'International Tables Vol C Tables 4.2.6.8 and 6.1.1.4'

loop_
_geom_angle_atom_site_label_1
_geom_angle_atom_site_label_2
_geom_angle_atom_site_label_3
_geom_angle
_geom_angle_site_symmetry_1
_geom_angle_site_symmetry_3
_geom_angle_publ_flag
N2 Cu1 O1 169.78(7) . . ?
N2 Cu1 N1 81.33(7) . . ?
O1 Cu1 N1 95.59(8) . . ?
N2 Cu1 S1 84.02(5) . . ?
O1 Cu1 S1 98.13(6) . . ?
N1 Cu1 S1 164.77(6) . . ?
N2 Cu1 S1 99.95(5) . 2_655 ?
O1 Cu1 S1 89.89(5) . 2_655 ?
N1 Cu1 S1 92.44(5) . 2_655 ?
S1 Cu1 S1 94.166(19) . 2_655 ?
C7 S1 Cu1 94.85(7) . . ?
C7 S1 Cu1 97.85(7) . 2_655 ?
Cu1 S1 Cu1 85.834(19) . 2_655 ?
N5 O1 Cu1 113.56(13) . . ?
C1 N1 C5 119.17(19) . . ?
C1 N1 Cu1 129.03(17) . . ?
C5 N1 Cu1 111.68(14) . . ?
C6 N2 N3 119.83(18) . . ?
C6 N2 Cu1 115.49(15) . . ?
N3 N2 Cu1 124.65(13) . . ?
C7 N3 N2 111.47(18) . . ?
C7 N4 C8 123.6(2) . . ?
C7 N4 H3A 116(3) . . ?
C8 N4 H3A 121(3) . . ?
O3 N5 O2 122.0(2) . . ?
O3 N5 O1 118.5(2) . . ?
O2 N5 O1 119.43(18) . . ?
N1 C1 C2 122.1(3) . . ?
N1 C1 H1 118(2) . . ?
C2 C1 H1 120(2) . . ?
C3 C2 C1 119.2(2) . . ?
C3 C2 H2 123(2) . . ?
C1 C2 H2 118(2) . . ?
C2 C3 C4 119.3(2) . . ?
C2 C3 H3B 124(2) . . ?
C4 C3 H3B 116(2) . . ?
C5 C4 C3 118.6(2) . . ?
C5 C4 H4 122(2) . . ?
C3 C4 H4 119(2) . . ?
N1 C5 C4 121.7(2) . . ?
N1 C5 C6 115.02(18) . . ?
C4 C5 C6 123.3(2) . . ?
N2 C6 C5 116.46(19) . . ?
N2 C6 H6 121(2) . . ?
C5 C6 H6 123(2) . . ?
N4 C7 N3 118.2(2) . . ?
N4 C7 S1 116.83(17) . . ?
N3 C7 S1 124.93(17) . . ?
N4 C8 H8A 107(2) . . ?
N4 C8 H8B 108(3) . . ?
H8A C8 H8B 114(3) . . ?
N4 C8 H8C 116(2) . . ?
H8A C8 H8C 104(3) . . ?
H8B C8 H8C 109(3) . . ?

loop_
_geom_bond_atom_site_label_1
_geom_bond_atom_site_label_2
_geom_bond_distance
_geom_bond_site_symmetry_2
_geom_bond_publ_flag
Cu1 N2 1.9645(18) . ?
Cu1 O1 1.9899(17) . ?
Cu1 N1 2.0275(18) . ?
Cu1 S1 2.2699(6) . ?
Cu1 S1 2.7659(6) 2_655 ?
S1 C7 1.759(2) . ?
S1 Cu1 2.7659(6) 2_655 ?
O1 N5 1.281(3) . ?
O2 N5 1.236(3) . ?
O3 N5 1.224(3) . ?
N1 C1 1.327(3) . ?
N1 C5 1.354(3) . ?
N2 C6 1.291(3) . ?
N2 N3 1.358(2) . ?
N3 C7 1.333(3) . ?
N4 C7 1.325(3) . ?
N4 C8 1.454(4) . ?
N4 H3A 0.82(4) . ?
C1 C2 1.385(4) . ?
C1 H1 0.88(3) . ?
C2 C3 1.374(4) . ?
C2 H2 0.94(4) . ?
C3 C4 1.389(4) . ?
C3 H3B 0.96(4) . ?
C4 C5 1.384(3) . ?
C4 H4 0.92(3) . ?
C5 C6 1.453(3) . ?
C6 H6 0.93(3) . ?
C8 H8A 0.98(4) . ?
C8 H8B 0.85(4) . ?
C8 H8C 1.10(4) . ?

loop_
_geom_torsion_atom_site_label_1
_geom_torsion_atom_site_label_2
_geom_torsion_atom_site_label_3
_geom_torsion_atom_site_label_4
_geom_torsion
_geom_torsion_site_symmetry_1
_geom_torsion_site_symmetry_2
_geom_torsion_site_symmetry_3
_geom_torsion_site_symmetry_4
_geom_torsion_publ_flag
N2 Cu1 S1 C7 -2.05(8) . . . . ?
O1 Cu1 S1 C7 -171.97(8) . . . . ?
N1 Cu1 S1 C7 -17.9(2) . . . . ?
S1 Cu1 S1 C7 97.55(7) 2_655 . . . ?
N2 Cu1 S1 Cu1 -99.59(5) . . . 2_655 ?
O1 Cu1 S1 Cu1 90.48(5) . . . 2_655 ?
N1 Cu1 S1 Cu1 -115.5(2) . . . 2_655 ?
S1 Cu1 S1 Cu1 0.0 2_655 . . 2_655 ?
N2 Cu1 O1 N5 -21.1(5) . . . . ?
N1 Cu1 O1 N5 -93.03(16) . . . . ?
S1 Cu1 O1 N5 80.34(16) . . . . ?
S1 Cu1 O1 N5 174.53(16) 2_655 . . . ?
N2 Cu1 N1 C1 176.1(2) . . . . ?
O1 Cu1 N1 C1 -13.7(2) . . . . ?
S1 Cu1 N1 C1 -167.90(18) . . . . ?
S1 Cu1 N1 C1 76.4(2) 2_655 . . . ?
N2 Cu1 N1 C5 0.07(13) . . . . ?
O1 Cu1 N1 C5 170.24(14) . . . . ?
S1 Cu1 N1 C5 16.1(3) . . . . ?
S1 Cu1 N1 C5 -99.63(14) 2_655 . . . ?
O1 Cu1 N2 C6 -72.2(4) . . . . ?
N1 Cu1 N2 C6 0.87(15) . . . . ?
S1 Cu1 N2 C6 -174.95(16) . . . . ?
S1 Cu1 N2 C6 91.85(15) 2_655 . . . ?
O1 Cu1 N2 N3 105.5(4) . . . . ?
N1 Cu1 N2 N3 178.59(17) . . . . ?
S1 Cu1 N2 N3 2.77(16) . . . . ?
S1 Cu1 N2 N3 -90.43(16) 2_655 . . . ?
C6 N2 N3 C7 175.56(18) . . . . ?
Cu1 N2 N3 C7 -2.1(3) . . . . ?
Cu1 O1 N5 O3 -177.71(18) . . . . ?
Cu1 O1 N5 O2 2.2(3) . . . . ?
C5 N1 C1 C2 -0.5(4) . . . . ?
Cu1 N1 C1 C2 -176.29(19) . . . . ?
N1 C1 C2 C3 -0.4(4) . . . . ?
C1 C2 C3 C4 0.0(4) . . . . ?
C2 C3 C4 C5 1.2(4) . . . . ?
C1 N1 C5 C4 1.8(3) . . . . ?
Cu1 N1 C5 C4 178.28(17) . . . . ?
C1 N1 C5 C6 -177.4(2) . . . . ?
Cu1 N1 C5 C6 -0.9(2) . . . . ?
C3 C4 C5 N1 -2.1(3) . . . . ?
C3 C4 C5 C6 177.0(2) . . . . ?
N3 N2 C6 C5 -179.46(16) . . . . ?
Cu1 N2 C6 C5 -1.6(3) . . . . ?
N1 C5 C6 N2 1.7(3) . . . . ?
C4 C5 C6 N2 -177.47(19) . . . . ?
C8 N4 C7 N3 -3.4(4) . . . . ?
C8 N4 C7 S1 177.9(2) . . . . ?
N2 N3 C7 N4 -179.04(18) . . . . ?
N2 N3 C7 S1 -0.4(3) . . . . ?
Cu1 S1 C7 N4 -179.34(17) . . . . ?
Cu1 S1 C7 N4 -92.89(17) 2_655 . . . ?
Cu1 S1 C7 N3 2.05(19) . . . . ?
Cu1 S1 C7 N3 88.50(19) 2_655 . . . ?
